data_7153767
loop_
_publ_author_name
'Chen, Kai'
'Sun, Run'
'Xu, Qin'
'Wei, Yin'
'Shi, Min'

_publ_section_title
;
 Thermal induced intramolecular [2 + 2] cycloaddition of allene-ACPs.
;
_journal_issue 24
_journal_name_full 'Organic &amp; biomolecular chemistry'
_journal_page_first 3949
_journal_page_last 3953
_journal_paper_doi 10.1039/c3ob40911b
_journal_volume 11
_journal_year 2013
_chemical_formula_sum 'C27 H25 N O2 S'
_chemical_formula_weight 427.54
_chemical_name_systematic
;
?
;
_space_group_IT_number 2
_symmetry_cell_setting triclinic
_symmetry_space_group_name_Hall '-P 1'
_symmetry_space_group_name_H-M 'P -1'
_atom_sites_solution_hydrogens geom
_atom_sites_solution_primary direct
_atom_sites_solution_secondary difmap
_audit_creation_method SHELXL-97
_cell_angle_alpha 95.285(2)
_cell_angle_beta 90.429(2)
_cell_angle_gamma 103.410(2)
_cell_formula_units_Z 4
_cell_length_a 9.8350(9)
_cell_length_b 11.3859(11)
_cell_length_c 20.5315(18)
_cell_measurement_reflns_used 3705
_cell_measurement_temperature 293(2)
_cell_measurement_theta_max 53.769
_cell_measurement_theta_min 4.364
_cell_volume 2225.9(4)
_computing_cell_refinement 'Bruker SMART'
_computing_data_collection 'Bruker SMART'
_computing_data_reduction 'Bruker SHELXTL'
_computing_molecular_graphics 'Bruker SHELXTL'
_computing_publication_material 'Bruker SHELXTL'
_computing_structure_refinement 'SHELXL-97 (Sheldrick, 1997)'
_computing_structure_solution 'SHELXS-97 (Sheldrick, 1990)'
_diffrn_ambient_temperature 293(2)
_diffrn_measured_fraction_theta_full 0.998
_diffrn_measured_fraction_theta_max 0.998
_diffrn_measurement_device_type 'CCD area detector'
_diffrn_measurement_method 'phi and omega scans'
_diffrn_radiation_monochromator graphite
_diffrn_radiation_source 'fine-focus sealed tube'
_diffrn_radiation_type MoK\a
_diffrn_radiation_wavelength 0.71073
_diffrn_reflns_av_R_equivalents 0.0276
_diffrn_reflns_av_sigmaI/netI 0.0502
_diffrn_reflns_limit_h_max 12
_diffrn_reflns_limit_h_min -12
_diffrn_reflns_limit_k_max 14
_diffrn_reflns_limit_k_min -9
_diffrn_reflns_limit_l_max 22
_diffrn_reflns_limit_l_min -25
_diffrn_reflns_number 13604
_diffrn_reflns_theta_full 26.00
_diffrn_reflns_theta_max 26.00
_diffrn_reflns_theta_min 1.85
_exptl_absorpt_coefficient_mu 0.169
_exptl_absorpt_correction_T_max 1.00000
_exptl_absorpt_correction_T_min 0.37532
_exptl_absorpt_correction_type empirical
_exptl_absorpt_process_details sadabs
_exptl_crystal_colour colorless
_exptl_crystal_density_diffrn 1.276
_exptl_crystal_density_method 'not measured'
_exptl_crystal_description prismatic
_exptl_crystal_F_000 904
_exptl_crystal_size_max 0.312
_exptl_crystal_size_mid 0.245
_exptl_crystal_size_min 0.114
_refine_diff_density_max 0.262
_refine_diff_density_min -0.392
_refine_diff_density_rms 0.049
_refine_ls_extinction_coef 0.0141(11)
_refine_ls_extinction_expression Fc^*^=kFc[1+0.001xFc^2^\l^3^/sin(2\q)]^-1/4^
_refine_ls_extinction_method SHELXL
_refine_ls_goodness_of_fit_ref 1.023
_refine_ls_hydrogen_treatment constr
_refine_ls_matrix_type full
_refine_ls_number_parameters 562
_refine_ls_number_reflns 8721
_refine_ls_number_restraints 0
_refine_ls_restrained_S_all 1.023
_refine_ls_R_factor_all 0.0676
_refine_ls_R_factor_gt 0.0512
_refine_ls_shift/su_max 0.001
_refine_ls_shift/su_mean 0.000
_refine_ls_structure_factor_coef Fsqd
_refine_ls_weighting_details 'calc w=1/[\s^2^(Fo^2^)+(0.0743P)^2^+0.4179P] where P=(Fo^2^+2Fc^2^)/3'
_refine_ls_weighting_scheme calc
_refine_ls_wR_factor_gt 0.1320
_refine_ls_wR_factor_ref 0.1452
_reflns_number_gt 6707
_reflns_number_total 8721
_reflns_threshold_expression >2sigma(I)
_cod_data_source_file c3ob40911b.cif
_cod_data_source_block cd212272
_cod_depositor_comments
;
The following automatic conversions were performed:

'_symmetry_cell_setting' value 'Triclinic' changed to 'triclinic'
according to
/usr/data/users/saulius/automatic-downloads/retrospective/RSC/lib/dictionaries/cif_core.dic
dictionary named 'cif_core.dic' version 2.4.2 from 2011-04-26.

Automatic conversion script
Id: cif_fix_values 2281 2013-09-26 08:29:07Z andrius 
;
_cod_original_sg_symbol_H-M P-1
_cod_database_code 7153767

loop_
_symmetry_equiv_pos_as_xyz
'x, y, z'
'-x, -y, -z'

loop_
_atom_site_label
_atom_site_type_symbol
_atom_site_fract_x
_atom_site_fract_y
_atom_site_fract_z
_atom_site_U_iso_or_equiv
_atom_site_adp_type
_atom_site_occupancy
_atom_site_symmetry_multiplicity
_atom_site_calc_flag
_atom_site_refinement_flags
S1 S 0.12430(5) 0.24716(5) 0.22940(2) 0.04296(16) Uani 1 1 d .
S1' S 0.09357(6) 0.25825(6) 0.74944(3) 0.04812(17) Uani 1 1 d .
N1 N 0.09870(16) 0.26460(14) 0.30836(8) 0.0383(4) Uani 1 1 d .
N1' N 0.08555(16) 0.26365(15) 0.82922(8) 0.0394(4) Uani 1 1 d .
O1 O 0.03492(16) 0.13348(15) 0.20617(8) 0.0600(4) Uani 1 1 d .
O2 O 0.10988(17) 0.35494(15) 0.20309(7) 0.0546(4) Uani 1 1 d .
O1' O -0.01739(16) 0.16006(18) 0.72434(8) 0.0709(5) Uani 1 1 d .
O2' O 0.09987(19) 0.37784(17) 0.73271(8) 0.0695(5) Uani 1 1 d .
C1 C 0.0859(2) 0.15965(19) 0.34630(11) 0.0444(5) Uani 1 1 d .
H1A H 0.0521 0.0859 0.3176 0.053 Uiso 1 1 calc R
H1B H 0.0175 0.1631 0.3798 0.053 Uiso 1 1 calc R
C2 C 0.2238(2) 0.15507(18) 0.37859(10) 0.0392(4) Uani 1 1 d .
H2 H 0.2836 0.1176 0.3495 0.047 Uiso 1 1 calc R
C3 C 0.2045(2) 0.1034(2) 0.44399(11) 0.0488(5) Uani 1 1 d .
C4 C 0.1626(3) -0.0079(2) 0.46110(15) 0.0694(7) Uani 1 1 d .
H4A H 0.1587 -0.0213 0.5051 0.083 Uiso 1 1 calc R
H4B H 0.1370 -0.0730 0.4291 0.083 Uiso 1 1 calc R
C5 C 0.2519(2) 0.2255(2) 0.47965(10) 0.0487(5) Uani 1 1 d .
C6 C 0.1741(3) 0.2775(3) 0.53360(12) 0.0734(8) Uani 1 1 d .
H6A H 0.1643 0.3600 0.5320 0.088 Uiso 1 1 calc R
H6B H 0.0954 0.2232 0.5515 0.088 Uiso 1 1 calc R
C7 C 0.3155(3) 0.2592(3) 0.54653(12) 0.0764(8) Uani 1 1 d .
H7A H 0.3231 0.1940 0.5726 0.092 Uiso 1 1 calc R
H7B H 0.3920 0.3307 0.5532 0.092 Uiso 1 1 calc R
C8 C 0.30195(19) 0.28091(18) 0.41457(9) 0.0367(4) Uani 1 1 d .
C9 C 0.2448(2) 0.38657(18) 0.39855(9) 0.0367(4) Uani 1 1 d .
C10 C 0.2816(2) 0.4964(2) 0.43732(10) 0.0486(5) Uani 1 1 d .
H10 H 0.3435 0.5038 0.4728 0.058 Uiso 1 1 calc R
C11 C 0.2294(3) 0.5947(2) 0.42491(12) 0.0585(6) Uani 1 1 d .
H11 H 0.2564 0.6673 0.4515 0.070 Uiso 1 1 calc R
C12 C 0.1369(3) 0.5846(2) 0.37291(12) 0.0553(6) Uani 1 1 d .
H12 H 0.1012 0.6505 0.3642 0.066 Uiso 1 1 calc R
C13 C 0.0974(2) 0.4773(2) 0.33392(11) 0.0457(5) Uani 1 1 d .
H13 H 0.0343 0.4705 0.2991 0.055 Uiso 1 1 calc R
C14 C 0.15122(19) 0.37887(18) 0.34618(9) 0.0354(4) Uani 1 1 d .
C15 C 0.4598(2) 0.30100(19) 0.40739(9) 0.0397(5) Uani 1 1 d .
C16 C 0.5280(2) 0.2153(2) 0.42719(12) 0.0562(6) Uani 1 1 d .
H16 H 0.4775 0.1485 0.4465 0.067 Uiso 1 1 calc R
C17 C 0.6695(3) 0.2279(3) 0.41861(14) 0.0675(7) Uani 1 1 d .
H17 H 0.7127 0.1690 0.4315 0.081 Uiso 1 1 calc R
C18 C 0.7467(3) 0.3257(3) 0.39142(13) 0.0668(7) Uani 1 1 d .
H18 H 0.8421 0.3337 0.3862 0.080 Uiso 1 1 calc R
C19 C 0.6830(2) 0.4116(3) 0.37194(12) 0.0627(7) Uani 1 1 d .
H19 H 0.7351 0.4787 0.3534 0.075 Uiso 1 1 calc R
C20 C 0.5399(2) 0.3988(2) 0.37980(10) 0.0486(5) Uani 1 1 d .
H20 H 0.4975 0.4577 0.3661 0.058 Uiso 1 1 calc R
C21 C 0.2981(2) 0.23488(19) 0.21945(9) 0.0403(5) Uani 1 1 d .
C22 C 0.3282(2) 0.1220(2) 0.21516(10) 0.0480(5) Uani 1 1 d .
H22 H 0.2568 0.0525 0.2157 0.058 Uiso 1 1 calc R
C23 C 0.4647(3) 0.1136(2) 0.21004(11) 0.0528(6) Uani 1 1 d .
H23 H 0.4850 0.0375 0.2069 0.063 Uiso 1 1 calc R
C24 C 0.5726(2) 0.2153(2) 0.20938(11) 0.0525(6) Uani 1 1 d .
C25 C 0.5398(2) 0.3271(2) 0.21210(12) 0.0552(6) Uani 1 1 d .
H25 H 0.6111 0.3965 0.2104 0.066 Uiso 1 1 calc R
C26 C 0.4036(2) 0.3379(2) 0.21724(11) 0.0498(5) Uani 1 1 d .
H26 H 0.3830 0.4139 0.2192 0.060 Uiso 1 1 calc R
C27 C 0.7230(3) 0.2054(3) 0.20682(16) 0.0800(9) Uani 1 1 d .
H27A H 0.7488 0.1773 0.2467 0.120 Uiso 1 1 calc R
H27B H 0.7824 0.2836 0.2016 0.120 Uiso 1 1 calc R
H27C H 0.7334 0.1491 0.1705 0.120 Uiso 1 1 calc R
C1' C 0.0711(2) 0.15105(19) 0.86062(10) 0.0425(5) Uani 1 1 d .
H1'1 H 0.0252 0.0829 0.8301 0.051 Uiso 1 1 calc R
H1'2 H 0.0126 0.1535 0.8983 0.051 Uiso 1 1 calc R
C2' C 0.21192(19) 0.13250(18) 0.88232(9) 0.0376(4) Uani 1 1 d .
H2' H 0.2605 0.0972 0.8469 0.045 Uiso 1 1 calc R
C3' C 0.2070(2) 0.0687(2) 0.94378(11) 0.0486(5) Uani 1 1 d .
C4' C 0.1612(3) -0.0444(3) 0.95566(14) 0.0739(8) Uani 1 1 d .
H4'1 H 0.1686 -0.0665 0.9978 0.089 Uiso 1 1 calc R
H4'2 H 0.1212 -0.1028 0.9220 0.089 Uiso 1 1 calc R
C5' C 0.2743(2) 0.1830(2) 0.98292(10) 0.0506(6) Uani 1 1 d .
C6' C 0.2206(3) 0.2274(3) 1.04718(12) 0.0823(9) Uani 1 1 d .
H6'1 H 0.2160 0.3119 1.0535 0.099 Uiso 1 1 calc R
H6'2 H 0.1469 0.1717 1.0674 0.099 Uiso 1 1 calc R
C7' C 0.3615(3) 0.2002(3) 1.04468(12) 0.0864(10) Uani 1 1 d .
H7'1 H 0.3733 0.1281 1.0636 0.104 Uiso 1 1 calc R
H7'2 H 0.4424 0.2682 1.0497 0.104 Uiso 1 1 calc R
C8' C 0.30599(19) 0.25044(19) 0.92026(9) 0.0380(4) Uani 1 1 d .
C9' C 0.25154(19) 0.36300(19) 0.91737(10) 0.0419(5) Uani 1 1 d .
C10' C 0.2997(2) 0.4637(2) 0.96200(12) 0.0598(6) Uani 1 1 d .
H10' H 0.3671 0.4609 0.9935 0.072 Uiso 1 1 calc R
C11' C 0.2510(3) 0.5674(2) 0.96119(15) 0.0728(8) Uani 1 1 d .
H11' H 0.2852 0.6334 0.9918 0.087 Uiso 1 1 calc R
C12' C 0.1513(3) 0.5728(2) 0.91489(15) 0.0691(7) Uani 1 1 d .
H12' H 0.1188 0.6431 0.9139 0.083 Uiso 1 1 calc R
C13' C 0.0996(2) 0.4746(2) 0.87002(12) 0.0536(6) Uani 1 1 d .
H13' H 0.0312 0.4780 0.8392 0.064 Uiso 1 1 calc R
C14' C 0.14998(19) 0.37001(19) 0.87104(10) 0.0405(5) Uani 1 1 d .
C15' C 0.45900(19) 0.26785(19) 0.90155(9) 0.0383(5) Uani 1 1 d .
C16' C 0.5243(2) 0.1724(2) 0.90497(12) 0.0523(6) Uani 1 1 d .
H16' H 0.4755 0.1008 0.9205 0.063 Uiso 1 1 calc R
C17' C 0.6600(2) 0.1820(2) 0.88571(13) 0.0616(7) Uani 1 1 d .
H17' H 0.7009 0.1165 0.8877 0.074 Uiso 1 1 calc R
C18' C 0.7351(2) 0.2865(3) 0.86369(13) 0.0643(7) Uani 1 1 d .
H18' H 0.8266 0.2926 0.8507 0.077 Uiso 1 1 calc R
C19' C 0.6734(2) 0.3823(3) 0.86104(13) 0.0623(7) Uani 1 1 d .
H19' H 0.7241 0.4545 0.8468 0.075 Uiso 1 1 calc R
C20' C 0.5359(2) 0.3726(2) 0.87936(11) 0.0485(5) Uani 1 1 d .
H20' H 0.4952 0.4381 0.8766 0.058 Uiso 1 1 calc R
C21' C 0.2504(2) 0.22093(19) 0.72619(9) 0.0381(4) Uani 1 1 d .
C22' C 0.2543(2) 0.1022(2) 0.70949(11) 0.0490(5) Uani 1 1 d .
H22' H 0.1733 0.0409 0.7100 0.059 Uiso 1 1 calc R
C23' C 0.3792(3) 0.0745(2) 0.69199(11) 0.0540(6) Uani 1 1 d .
H23' H 0.3814 -0.0060 0.6806 0.065 Uiso 1 1 calc R
C24' C 0.5001(2) 0.1631(2) 0.69105(11) 0.0501(6) Uani 1 1 d .
C25' C 0.4942(2) 0.2818(2) 0.70784(11) 0.0535(6) Uani 1 1 d .
H25' H 0.5753 0.3429 0.7074 0.064 Uiso 1 1 calc R
C26' C 0.3710(2) 0.3116(2) 0.72527(10) 0.0475(5) Uani 1 1 d .
H26' H 0.3688 0.3922 0.7364 0.057 Uiso 1 1 calc R
C27' C 0.6352(3) 0.1318(3) 0.67225(17) 0.0870(10) Uani 1 1 d .
H27D H 0.6618 0.1600 0.6305 0.131 Uiso 1 1 calc R
H27E H 0.6238 0.0454 0.6696 0.131 Uiso 1 1 calc R
H27F H 0.7067 0.1700 0.7046 0.131 Uiso 1 1 calc R

loop_
_atom_site_aniso_label
_atom_site_aniso_U_11
_atom_site_aniso_U_22
_atom_site_aniso_U_33
_atom_site_aniso_U_23
_atom_site_aniso_U_13
_atom_site_aniso_U_12
S1 0.0410(3) 0.0461(3) 0.0423(3) -0.0027(2) -0.0127(2) 0.0145(2)
S1' 0.0403(3) 0.0656(4) 0.0441(3) 0.0031(3) -0.0097(2) 0.0251(3)
N1 0.0330(8) 0.0353(9) 0.0454(9) 0.0028(7) -0.0050(7) 0.0062(7)
N1' 0.0318(8) 0.0421(10) 0.0443(9) 0.0029(7) -0.0026(7) 0.0094(7)
O1 0.0514(9) 0.0593(10) 0.0632(10) -0.0158(8) -0.0221(8) 0.0098(8)
O2 0.0622(10) 0.0630(10) 0.0477(9) 0.0094(7) -0.0090(7) 0.0316(8)
O1' 0.0403(9) 0.1042(15) 0.0632(10) -0.0164(10) -0.0224(8) 0.0169(9)
O2' 0.0811(12) 0.0856(13) 0.0634(11) 0.0247(9) 0.0037(9) 0.0561(11)
C1 0.0352(10) 0.0377(11) 0.0565(13) 0.0069(10) -0.0002(9) 0.0002(9)
C2 0.0383(10) 0.0355(11) 0.0445(11) 0.0076(9) 0.0029(8) 0.0088(9)
C3 0.0461(12) 0.0504(13) 0.0536(13) 0.0197(11) 0.0099(10) 0.0131(10)
C4 0.0769(18) 0.0594(16) 0.0778(18) 0.0309(14) 0.0248(14) 0.0176(14)
C5 0.0524(13) 0.0570(14) 0.0392(11) 0.0145(10) 0.0062(9) 0.0137(11)
C6 0.088(2) 0.0734(19) 0.0574(16) 0.0091(13) 0.0290(14) 0.0138(16)
C7 0.102(2) 0.085(2) 0.0403(13) 0.0178(13) -0.0013(13) 0.0133(17)
C8 0.0347(10) 0.0412(11) 0.0345(10) 0.0078(8) 0.0001(8) 0.0077(8)
C9 0.0342(10) 0.0388(11) 0.0371(10) 0.0041(8) 0.0013(8) 0.0083(8)
C10 0.0542(13) 0.0477(13) 0.0426(11) -0.0007(10) -0.0085(10) 0.0118(10)
C11 0.0725(16) 0.0429(13) 0.0591(14) -0.0085(11) -0.0058(12) 0.0171(12)
C12 0.0624(15) 0.0442(13) 0.0642(15) 0.0020(11) -0.0044(12) 0.0234(11)
C13 0.0425(11) 0.0471(13) 0.0508(12) 0.0048(10) -0.0027(9) 0.0175(10)
C14 0.0296(9) 0.0373(11) 0.0394(10) 0.0028(8) 0.0016(8) 0.0084(8)
C15 0.0364(10) 0.0463(12) 0.0349(10) 0.0034(9) -0.0045(8) 0.0073(9)
C16 0.0455(12) 0.0578(15) 0.0683(15) 0.0140(12) -0.0077(11) 0.0155(11)
C17 0.0479(14) 0.0781(19) 0.0820(18) 0.0061(15) -0.0109(13) 0.0271(14)
C18 0.0384(12) 0.091(2) 0.0701(17) 0.0019(15) 0.0006(12) 0.0148(14)
C19 0.0433(13) 0.0812(19) 0.0598(15) 0.0164(13) 0.0056(11) 0.0031(13)
C20 0.0411(11) 0.0609(14) 0.0447(12) 0.0136(10) 0.0010(9) 0.0103(10)
C21 0.0457(11) 0.0442(12) 0.0336(10) -0.0004(8) -0.0051(8) 0.0180(10)
C22 0.0522(13) 0.0448(13) 0.0491(12) 0.0016(10) -0.0008(10) 0.0167(10)
C23 0.0634(15) 0.0495(14) 0.0536(13) 0.0062(11) 0.0058(11) 0.0289(12)
C24 0.0523(13) 0.0639(15) 0.0472(12) 0.0070(11) 0.0093(10) 0.0246(12)
C25 0.0489(13) 0.0546(15) 0.0618(14) 0.0041(11) 0.0073(11) 0.0117(11)
C26 0.0553(13) 0.0429(12) 0.0544(13) 0.0029(10) 0.0004(10) 0.0184(11)
C27 0.0571(16) 0.096(2) 0.098(2) 0.0227(18) 0.0243(15) 0.0361(16)
C1' 0.0308(10) 0.0439(12) 0.0490(12) 0.0023(9) -0.0017(9) 0.0016(9)
C2' 0.0339(10) 0.0407(11) 0.0368(10) 0.0033(8) 0.0010(8) 0.0061(8)
C3' 0.0407(11) 0.0589(14) 0.0470(12) 0.0167(11) 0.0049(9) 0.0086(10)
C4' 0.0812(19) 0.0706(19) 0.0699(17) 0.0297(15) 0.0094(15) 0.0088(15)
C5' 0.0428(12) 0.0724(16) 0.0337(11) 0.0086(10) -0.0002(9) 0.0064(11)
C6' 0.080(2) 0.114(3) 0.0410(14) 0.0000(14) 0.0158(13) 0.0005(18)
C7' 0.083(2) 0.126(3) 0.0406(14) 0.0184(15) -0.0116(13) 0.0007(19)
C8' 0.0310(9) 0.0485(12) 0.0326(10) 0.0004(8) -0.0018(8) 0.0068(9)
C9' 0.0295(10) 0.0460(12) 0.0469(11) -0.0051(9) 0.0032(8) 0.0056(9)
C10' 0.0489(13) 0.0605(16) 0.0632(15) -0.0173(12) -0.0058(11) 0.0084(12)
C11' 0.0665(17) 0.0564(17) 0.086(2) -0.0260(14) 0.0022(15) 0.0088(14)
C12' 0.0673(17) 0.0450(15) 0.097(2) -0.0030(14) 0.0143(15) 0.0195(13)
C13' 0.0439(12) 0.0498(14) 0.0693(15) 0.0044(12) 0.0075(11) 0.0158(11)
C14' 0.0305(10) 0.0425(12) 0.0471(11) -0.0006(9) 0.0056(8) 0.0077(9)
C15' 0.0295(9) 0.0479(12) 0.0353(10) 0.0010(9) -0.0042(8) 0.0060(9)
C16' 0.0380(11) 0.0494(14) 0.0691(15) 0.0059(11) 0.0016(10) 0.0093(10)
C17' 0.0399(12) 0.0611(16) 0.0862(18) -0.0014(13) -0.0026(12) 0.0201(12)
C18' 0.0308(11) 0.0825(19) 0.0793(18) 0.0067(15) 0.0054(11) 0.0133(12)
C19' 0.0383(12) 0.0748(18) 0.0733(17) 0.0262(14) 0.0070(11) 0.0049(12)
C20' 0.0368(11) 0.0578(14) 0.0530(13) 0.0152(11) 0.0006(9) 0.0112(10)
C21' 0.0414(11) 0.0454(12) 0.0310(9) 0.0035(8) -0.0041(8) 0.0171(9)
C22' 0.0478(12) 0.0431(13) 0.0537(13) -0.0002(10) -0.0031(10) 0.0080(10)
C23' 0.0666(15) 0.0423(13) 0.0589(14) 0.0046(11) 0.0075(12) 0.0245(12)
C24' 0.0511(13) 0.0558(14) 0.0519(13) 0.0177(11) 0.0109(10) 0.0245(11)
C25' 0.0456(12) 0.0552(15) 0.0587(14) 0.0091(11) 0.0088(10) 0.0079(11)
C26' 0.0538(13) 0.0408(12) 0.0490(12) 0.0019(10) 0.0029(10) 0.0145(10)
C27' 0.0702(18) 0.082(2) 0.126(3) 0.0368(19) 0.0429(18) 0.0410(16)

loop_
_atom_type_symbol
_atom_type_description
_atom_type_scat_dispersion_real
_atom_type_scat_dispersion_imag
_atom_type_scat_source
C C 0.0033 0.0016 'International Tables Vol C Tables 4.2.6.8 and 6.1.1.4'
H H 0.0000 0.0000 'International Tables Vol C Tables 4.2.6.8 and 6.1.1.4'
N N 0.0061 0.0033 'International Tables Vol C Tables 4.2.6.8 and 6.1.1.4'
O O 0.0106 0.0060 'International Tables Vol C Tables 4.2.6.8 and 6.1.1.4'
S S 0.1246 0.1234 'International Tables Vol C Tables 4.2.6.8 and 6.1.1.4'

loop_
_geom_angle_atom_site_label_1
_geom_angle_atom_site_label_2
_geom_angle_atom_site_label_3
_geom_angle
O2 S1 O1 120.04(10)
O2 S1 N1 107.20(9)
O1 S1 N1 105.67(9)
O2 S1 C21 107.99(10)
O1 S1 C21 107.79(10)
N1 S1 C21 107.57(9)
O2' S1' O1' 120.43(11)
O2' S1' N1' 106.57(10)
O1' S1' N1' 106.12(10)
O2' S1' C21' 107.51(10)
O1' S1' C21' 107.21(10)
N1' S1' C21' 108.56(8)
C14 N1 C1 113.62(16)
C14 N1 S1 121.33(13)
C1 N1 S1 118.76(14)
C14' N1' C1' 113.41(16)
C14' N1' S1' 122.21(14)
C1' N1' S1' 118.88(14)
N1 C1 C2 112.46(16)
N1 C1 H1A 109.1
C2 C1 H1A 109.1
N1 C1 H1B 109.1
C2 C1 H1B 109.1
H1A C1 H1B 107.8
C3 C2 C1 112.44(17)
C3 C2 C8 89.35(16)
C1 C2 C8 112.67(16)
C3 C2 H2 113.4
C1 C2 H2 113.4
C8 C2 H2 113.4
C4 C3 C5 135.2(2)
C4 C3 C2 133.2(2)
C5 C3 C2 91.67(16)
C3 C4 H4A 120.0
C3 C4 H4B 120.0
H4A C4 H4B 120.0
C3 C5 C7 128.8(2)
C3 C5 C6 125.0(2)
C7 C5 C6 59.28(18)
C3 C5 C8 90.80(16)
C7 C5 C8 128.7(2)
C6 C5 C8 127.8(2)
C7 C6 C5 59.65(17)
C7 C6 H6A 117.8
C5 C6 H6A 117.8
C7 C6 H6B 117.8
C5 C6 H6B 117.8
H6A C6 H6B 114.9
C6 C7 C5 61.07(17)
C6 C7 H7A 117.7
C5 C7 H7A 117.7
C6 C7 H7B 117.7
C5 C7 H7B 117.7
H7A C7 H7B 114.8
C9 C8 C15 113.82(16)
C9 C8 C5 116.01(16)
C15 C8 C5 112.26(16)
C9 C8 C2 114.71(15)
C15 C8 C2 110.78(16)
C5 C8 C2 86.33(15)
C10 C9 C14 117.22(18)
C10 C9 C8 120.38(17)
C14 C9 C8 122.38(17)
C11 C10 C9 122.1(2)
C11 C10 H10 119.0
C9 C10 H10 119.0
C12 C11 C10 119.5(2)
C12 C11 H11 120.2
C10 C11 H11 120.2
C13 C12 C11 120.0(2)
C13 C12 H12 120.0
C11 C12 H12 120.0
C12 C13 C14 120.3(2)
C12 C13 H13 119.8
C14 C13 H13 119.8
C13 C14 C9 120.84(18)
C13 C14 N1 119.13(17)
C9 C14 N1 119.74(17)
C20 C15 C16 117.1(2)
C20 C15 C8 123.27(19)
C16 C15 C8 119.55(18)
C17 C16 C15 121.0(2)
C17 C16 H16 119.5
C15 C16 H16 119.5
C18 C17 C16 120.8(2)
C18 C17 H17 119.6
C16 C17 H17 119.6
C17 C18 C19 119.6(2)
C17 C18 H18 120.2
C19 C18 H18 120.2
C18 C19 C20 119.9(2)
C18 C19 H19 120.0
C20 C19 H19 120.0
C15 C20 C19 121.5(2)
C15 C20 H20 119.2
C19 C20 H20 119.2
C26 C21 C22 120.5(2)
C26 C21 S1 119.93(16)
C22 C21 S1 119.59(17)
C23 C22 C21 119.2(2)
C23 C22 H22 120.4
C21 C22 H22 120.4
C22 C23 C24 121.6(2)
C22 C23 H23 119.2
C24 C23 H23 119.2
C23 C24 C25 118.2(2)
C23 C24 C27 121.1(2)
C25 C24 C27 120.6(2)
C26 C25 C24 121.3(2)
C26 C25 H25 119.4
C24 C25 H25 119.4
C25 C26 C21 119.2(2)
C25 C26 H26 120.4
C21 C26 H26 120.4
C24 C27 H27A 109.5
C24 C27 H27B 109.5
H27A C27 H27B 109.5
C24 C27 H27C 109.5
H27A C27 H27C 109.5
H27B C27 H27C 109.5
N1' C1' C2' 111.75(16)
N1' C1' H1'1 109.3
C2' C1' H1'1 109.3
N1' C1' H1'2 109.3
C2' C1' H1'2 109.3
H1'1 C1' H1'2 107.9
C3' C2' C1' 113.73(17)
C3' C2' C8' 89.50(15)
C1' C2' C8' 112.28(16)
C3' C2' H2' 113.1
C1' C2' H2' 113.1
C8' C2' H2' 113.1
C4' C3' C5' 135.5(2)
C4' C3' C2' 133.0(2)
C5' C3' C2' 91.51(17)
C3' C4' H4'1 120.0
C3' C4' H4'2 120.0
H4'1 C4' H4'2 120.0
C3' C5' C7' 128.5(2)
C3' C5' C6' 124.1(2)
C7' C5' C6' 59.31(18)
C3' C5' C8' 91.55(16)
C7' C5' C8' 128.3(2)
C6' C5' C8' 128.3(2)
C7' C6' C5' 59.84(17)
C7' C6' H6'1 117.8
C5' C6' H6'1 117.8
C7' C6' H6'2 117.8
C5' C6' H6'2 117.8
H6'1 C6' H6'2 114.9
C6' C7' C5' 60.85(17)
C6' C7' H7'1 117.7
C5' C7' H7'1 117.7
C6' C7' H7'2 117.7
C5' C7' H7'2 117.7
H7'1 C7' H7'2 114.8
C9' C8' C15' 113.20(17)
C9' C8' C5' 116.59(17)
C15' C8' C5' 112.22(16)
C9' C8' C2' 114.66(15)
C15' C8' C2' 111.29(15)
C5' C8' C2' 86.10(15)
C10' C9' C14' 117.4(2)
C10' C9' C8' 120.7(2)
C14' C9' C8' 121.89(18)
C11' C10' C9' 122.1(2)
C11' C10' H10' 118.9
C9' C10' H10' 118.9
C10' C11' C12' 119.6(2)
C10' C11' H11' 120.2
C12' C11' H11' 120.2
C11' C12' C13' 120.2(2)
C11' C12' H12' 119.9
C13' C12' H12' 119.9
C12' C13' C14' 119.8(2)
C12' C13' H13' 120.1
C14' C13' H13' 120.1
C13' C14' C9' 120.8(2)
C13' C14' N1' 119.60(19)
C9' C14' N1' 119.18(19)
C20' C15' C16' 117.47(19)
C20' C15' C8' 123.38(19)
C16' C15' C8' 119.12(18)
C17' C16' C15' 121.1(2)
C17' C16' H16' 119.4
C15' C16' H16' 119.4
C18' C17' C16' 120.8(2)
C18' C17' H17' 119.6
C16' C17' H17' 119.6
C17' C18' C19' 118.9(2)
C17' C18' H18' 120.5
C19' C18' H18' 120.5
C18' C19' C20' 120.6(2)
C18' C19' H19' 119.7
C20' C19' H19' 119.7
C15' C20' C19' 121.0(2)
C15' C20' H20' 119.5
C19' C20' H20' 119.5
C22' C21' C26' 120.00(19)
C22' C21' S1' 120.35(16)
C26' C21' S1' 119.65(16)
C21' C22' C23' 119.5(2)
C21' C22' H22' 120.3
C23' C22' H22' 120.3
C24' C23' C22' 121.4(2)
C24' C23' H23' 119.3
C22' C23' H23' 119.3
C23' C24' C25' 118.3(2)
C23' C24' C27' 120.9(2)
C25' C24' C27' 120.8(2)
C26' C25' C24' 121.3(2)
C26' C25' H25' 119.3
C24' C25' H25' 119.3
C25' C26' C21' 119.5(2)
C25' C26' H26' 120.3
C21' C26' H26' 120.3
C24' C27' H27D 109.5
C24' C27' H27E 109.5
H27D C27' H27E 109.5
C24' C27' H27F 109.5
H27D C27' H27F 109.5
H27E C27' H27F 109.5

loop_
_geom_bond_atom_site_label_1
_geom_bond_atom_site_label_2
_geom_bond_distance
S1 O2 1.4211(16)
S1 O1 1.4240(16)
S1 N1 1.6434(17)
S1 C21 1.759(2)
S1' O2' 1.4224(18)
S1' O1' 1.4234(18)
S1' N1' 1.6367(17)
S1' C21' 1.751(2)
N1 C14 1.435(2)
N1 C1 1.468(3)
N1' C14' 1.432(3)
N1' C1' 1.466(3)
C1 C2 1.519(3)
C1 H1A 0.9700
C1 H1B 0.9700
C2 C3 1.511(3)
C2 C8 1.573(3)
C2 H2 0.9800
C3 C4 1.319(3)
C3 C5 1.481(3)
C4 H4A 0.9300
C4 H4B 0.9300
C5 C7 1.484(3)
C5 C6 1.505(3)
C5 C8 1.564(3)
C6 C7 1.479(4)
C6 H6A 0.9700
C6 H6B 0.9700
C7 H7A 0.9700
C7 H7B 0.9700
C8 C9 1.502(3)
C8 C15 1.526(3)
C9 C10 1.390(3)
C9 C14 1.393(3)
C10 C11 1.378(3)
C10 H10 0.9300
C11 C12 1.376(3)
C11 H11 0.9300
C12 C13 1.370(3)
C12 H12 0.9300
C13 C14 1.387(3)
C13 H13 0.9300
C15 C20 1.378(3)
C15 C16 1.393(3)
C16 C17 1.379(3)
C16 H16 0.9300
C17 C18 1.362(4)
C17 H17 0.9300
C18 C19 1.365(4)
C18 H18 0.9300
C19 C20 1.393(3)
C19 H19 0.9300
C20 H20 0.9300
C21 C26 1.378(3)
C21 C22 1.379(3)
C22 C23 1.373(3)
C22 H22 0.9300
C23 C24 1.379(3)
C23 H23 0.9300
C24 C25 1.380(3)
C24 C27 1.510(3)
C25 C26 1.378(3)
C25 H25 0.9300
C26 H26 0.9300
C27 H27A 0.9600
C27 H27B 0.9600
C27 H27C 0.9600
C1' C2' 1.518(3)
C1' H1'1 0.9700
C1' H1'2 0.9700
C2' C3' 1.509(3)
C2' C8' 1.577(3)
C2' H2' 0.9800
C3' C4' 1.308(3)
C3' C5' 1.476(3)
C4' H4'1 0.9300
C4' H4'2 0.9300
C5' C7' 1.497(3)
C5' C6' 1.512(3)
C5' C8' 1.555(3)
C6' C7' 1.489(4)
C6' H6'1 0.9700
C6' H6'2 0.9700
C7' H7'1 0.9700
C7' H7'2 0.9700
C8' C9' 1.505(3)
C8' C15' 1.528(3)
C9' C10' 1.388(3)
C9' C14' 1.395(3)
C10' C11' 1.374(4)
C10' H10' 0.9300
C11' C12' 1.376(4)
C11' H11' 0.9300
C12' C13' 1.378(4)
C12' H12' 0.9300
C13' C14' 1.394(3)
C13' H13' 0.9300
C15' C20' 1.375(3)
C15' C16' 1.391(3)
C16' C17' 1.377(3)
C16' H16' 0.9300
C17' C18' 1.365(4)
C17' H17' 0.9300
C18' C19' 1.371(4)
C18' H18' 0.9300
C19' C20' 1.389(3)
C19' H19' 0.9300
C20' H20' 0.9300
C21' C22' 1.373(3)
C21' C26' 1.382(3)
C22' C23' 1.380(3)
C22' H22' 0.9300
C23' C24' 1.371(3)
C23' H23' 0.9300
C24' C25' 1.379(3)
C24' C27' 1.498(3)
C25' C26' 1.373(3)
C25' H25' 0.9300
C26' H26' 0.9300
C27' H27D 0.9600
C27' H27E 0.9600
C27' H27F 0.9600

loop_
_geom_torsion_atom_site_label_1
_geom_torsion_atom_site_label_2
_geom_torsion_atom_site_label_3
_geom_torsion_atom_site_label_4
_geom_torsion
O2 S1 N1 C14 -38.99(17)
O1 S1 N1 C14 -168.13(14)
C21 S1 N1 C14 76.93(16)
O2 S1 N1 C1 170.63(14)
O1 S1 N1 C1 41.49(16)
C21 S1 N1 C1 -73.45(16)
O2' S1' N1' C14' -30.87(18)
O1' S1' N1' C14' -160.38(15)
C21' S1' N1' C14' 84.67(17)
O2' S1' N1' C1' 177.03(14)
O1' S1' N1' C1' 47.52(16)
C21' S1' N1' C1' -67.43(16)
C14 N1 C1 C2 -57.5(2)
S1 N1 C1 C2 95.07(19)
N1 C1 C2 C3 146.12(18)
N1 C1 C2 C8 47.0(2)
C1 C2 C3 C4 76.6(3)
C8 C2 C3 C4 -169.0(3)
C1 C2 C3 C5 -103.86(19)
C8 C2 C3 C5 10.49(16)
C4 C3 C5 C7 24.4(4)
C2 C3 C5 C7 -155.0(3)
C4 C3 C5 C6 -51.8(4)
C2 C3 C5 C6 128.7(2)
C4 C3 C5 C8 168.9(3)
C2 C3 C5 C8 -10.55(16)
C3 C5 C6 C7 118.3(3)
C8 C5 C6 C7 -117.4(3)
C3 C5 C7 C6 -112.2(3)
C8 C5 C7 C6 115.9(3)
C3 C5 C8 C9 125.92(18)
C7 C5 C8 C9 -89.5(3)
C6 C5 C8 C9 -11.5(3)
C3 C5 C8 C15 -100.83(18)
C7 C5 C8 C15 43.7(3)
C6 C5 C8 C15 121.8(3)
C3 C5 C8 C2 10.15(15)
C7 C5 C8 C2 154.7(3)
C6 C5 C8 C2 -127.3(3)
C3 C2 C8 C9 -126.95(17)
C1 C2 C8 C9 -12.8(2)
C3 C2 C8 C15 102.50(17)
C1 C2 C8 C15 -143.36(17)
C3 C2 C8 C5 -9.94(15)
C1 C2 C8 C5 104.20(18)
C15 C8 C9 C10 -65.8(2)
C5 C8 C9 C10 66.7(3)
C2 C8 C9 C10 165.14(18)
C15 C8 C9 C14 115.9(2)
C5 C8 C9 C14 -111.6(2)
C2 C8 C9 C14 -13.2(3)
C14 C9 C10 C11 -0.4(3)
C8 C9 C10 C11 -178.8(2)
C9 C10 C11 C12 0.5(4)
C10 C11 C12 C13 0.0(4)
C11 C12 C13 C14 -0.6(4)
C12 C13 C14 C9 0.7(3)
C12 C13 C14 N1 174.42(19)
C10 C9 C14 C13 -0.2(3)
C8 C9 C14 C13 178.15(18)
C10 C9 C14 N1 -173.89(18)
C8 C9 C14 N1 4.5(3)
C1 N1 C14 C13 -142.39(18)
S1 N1 C14 C13 65.8(2)
C1 N1 C14 C9 31.4(2)
S1 N1 C14 C9 -120.38(17)
C9 C8 C15 C20 -9.0(3)
C5 C8 C15 C20 -143.3(2)
C2 C8 C15 C20 122.0(2)
C9 C8 C15 C16 173.41(19)
C5 C8 C15 C16 39.1(3)
C2 C8 C15 C16 -55.6(2)
C20 C15 C16 C17 -0.8(3)
C8 C15 C16 C17 177.0(2)
C15 C16 C17 C18 1.0(4)
C16 C17 C18 C19 -0.6(4)
C17 C18 C19 C20 -0.2(4)
C16 C15 C20 C19 0.0(3)
C8 C15 C20 C19 -177.6(2)
C18 C19 C20 C15 0.4(4)
O2 S1 C21 C26 27.65(19)
O1 S1 C21 C26 158.72(17)
N1 S1 C21 C26 -87.75(18)
O2 S1 C21 C22 -153.58(16)
O1 S1 C21 C22 -22.51(19)
N1 S1 C21 C22 91.01(17)
C26 C21 C22 C23 1.3(3)
S1 C21 C22 C23 -177.41(16)
C21 C22 C23 C24 0.3(3)
C22 C23 C24 C25 -1.9(3)
C22 C23 C24 C27 177.2(2)
C23 C24 C25 C26 1.8(4)
C27 C24 C25 C26 -177.2(2)
C24 C25 C26 C21 -0.3(3)
C22 C21 C26 C25 -1.4(3)
S1 C21 C26 C25 177.38(17)
C14' N1' C1' C2' -60.1(2)
S1' N1' C1' C2' 94.31(18)
N1' C1' C2' C3' 147.03(18)
N1' C1' C2' C8' 47.3(2)
C1' C2' C3' C4' 75.2(3)
C8' C2' C3' C4' -170.6(3)
C1' C2' C3' C5' -105.33(19)
C8' C2' C3' C5' 8.90(16)
C4' C3' C5' C7' 26.1(5)
C2' C3' C5' C7' -153.4(2)
C4' C3' C5' C6' -49.5(4)
C2' C3' C5' C6' 131.1(3)
C4' C3' C5' C8' 170.4(3)
C2' C3' C5' C8' -9.02(16)
C3' C5' C6' C7' 118.1(3)
C8' C5' C6' C7' -116.7(3)
C3' C5' C7' C6' -111.2(3)
C8' C5' C7' C6' 116.7(3)
C3' C5' C8' C9' 124.34(18)
C7' C5' C8' C9' -91.2(3)
C6' C5' C8' C9' -13.1(3)
C3' C5' C8' C15' -102.78(18)
C7' C5' C8' C15' 41.7(3)
C6' C5' C8' C15' 119.8(2)
C3' C5' C8' C2' 8.65(15)
C7' C5' C8' C2' 153.1(3)
C6' C5' C8' C2' -128.8(2)
C3' C2' C8' C9' -126.00(17)
C1' C2' C8' C9' -10.5(2)
C3' C2' C8' C15' 103.89(17)
C1' C2' C8' C15' -140.56(17)
C3' C2' C8' C5' -8.46(15)
C1' C2' C8' C5' 107.09(17)
C15' C8' C9' C10' -68.8(2)
C5' C8' C9' C10' 63.6(3)
C2' C8' C9' C10' 162.05(19)
C15' C8' C9' C14' 112.3(2)
C5' C8' C9' C14' -115.2(2)
C2' C8' C9' C14' -16.8(3)
C14' C9' C10' C11' -0.3(4)
C8' C9' C10' C11' -179.2(2)
C9' C10' C11' C12' -0.1(4)
C10' C11' C12' C13' 0.7(4)
C11' C12' C13' C14' -0.9(4)
C12' C13' C14' C9' 0.6(3)
C12' C13' C14' N1' 173.2(2)
C10' C9' C14' C13' 0.0(3)
C8' C9' C14' C13' 178.95(18)
C10' C9' C14' N1' -172.63(19)
C8' C9' C14' N1' 6.3(3)
C1' N1' C14' C13' -139.94(19)
S1' N1' C14' C13' 66.6(2)
C1' N1' C14' C9' 32.8(2)
S1' N1' C14' C9' -120.68(18)
C9' C8' C15' C20' -4.8(3)
C5' C8' C15' C20' -139.4(2)
C2' C8' C15' C20' 126.0(2)
C9' C8' C15' C16' 177.17(18)
C5' C8' C15' C16' 42.6(3)
C2' C8' C15' C16' -52.0(2)
C20' C15' C16' C17' -1.2(3)
C8' C15' C16' C17' 177.0(2)
C15' C16' C17' C18' 1.1(4)
C16' C17' C18' C19' 0.0(4)
C17' C18' C19' C20' -1.1(4)
C16' C15' C20' C19' 0.1(3)
C8' C15' C20' C19' -177.9(2)
C18' C19' C20' C15' 1.0(4)
O2' S1' C21' C22' -151.75(17)
O1' S1' C21' C22' -20.9(2)
N1' S1' C21' C22' 93.32(18)
O2' S1' C21' C26' 28.82(19)
O1' S1' C21' C26' 159.65(17)
N1' S1' C21' C26' -86.10(18)
C26' C21' C22' C23' 0.1(3)
S1' C21' C22' C23' -179.30(17)
C21' C22' C23' C24' 0.2(3)
C22' C23' C24' C25' -0.3(4)
C22' C23' C24' C27' 179.7(2)
C23' C24' C25' C26' 0.1(4)
C27' C24' C25' C26' -179.9(2)
C24' C25' C26' C21' 0.2(3)
C22' C21' C26' C25' -0.3(3)
S1' C21' C26' C25' 179.14(17)
